data_7100974
loop_
_publ_author_name
'Carreno M. Carmen'
'Maria Ribagorda'
'M. Jesus Sanz-Cuesta'

_publ_section_title
;
Ring Expansion of Sulfur Substituted p-Quinamines:
Regiospecific Synthesis of 4-Aminotropones
;
_journal_name_full 'Chemical Communications'
_journal_paper_doi 10.1039/b414666b
_journal_year 2005
_chemical_formula_sum 'C12 H15 N O3'
_chemical_formula_weight 221.25
_space_group_IT_number 14
_symmetry_cell_setting monoclinic
_symmetry_space_group_name_Hall '-P 2ybc'
_symmetry_space_group_name_H-M 'P 1 21/c 1'
_cell_angle_alpha 90.00
_cell_angle_beta 100.7030(10)
_cell_angle_gamma 90.00
_cell_formula_units_Z 4
_cell_length_a 8.88460(10)
_cell_length_b 12.7624(2)
_cell_length_c 10.1950(2)
_cell_measurement_temperature 100(2)
_cell_volume 1135.89(3)
_diffrn_ambient_temperature 100(2)
_exptl_crystal_density_diffrn 1.294
_cod_depositor_comments
;
The following automatic conversions were performed:
'_symmetry_cell_setting' value 'Monoclinic' changed to 'monoclinic'
according to '/home/saulius/struct/CIF-dictionaries/cif_core.dic'
dictionary named 'cif_core.dic' version 2.4.1 from 2010-06-29.

Automatic conversion script
Id: cif_fix_enum 1527 2010-12-29 10:47:43Z saulius 
;
_cod_original_sg_symbol_H-M 'P 21/c'
_cod_database_code 7100974

loop_
_symmetry_equiv_pos_as_xyz
'x, y, z'
'-x, y+1/2, -z+1/2'
'-x, -y, -z'
'x, -y-1/2, z-1/2'

loop_
_atom_site_label
_atom_site_type_symbol
_atom_site_fract_x
_atom_site_fract_y
_atom_site_fract_z
_atom_site_U_iso_or_equiv
_atom_site_adp_type
_atom_site_occupancy
_atom_site_symmetry_multiplicity
_atom_site_calc_flag
_atom_site_refinement_flags
_atom_site_disorder_assembly
_atom_site_disorder_group
C1 C 0.57336(14) -0.25115(10) 0.14876(13) 0.0227(3) Uani 1 1 d . . .
C2 C 0.66790(15) -0.24969(10) 0.04760(13) 0.0238(3) Uani 1 1 d . . .
C3 C 0.73569(15) -0.16718(10) -0.00255(13) 0.0238(3) Uani 1 1 d . . .
C4 C 0.73724(14) -0.05788(10) 0.02426(12) 0.0225(3) Uani 1 1 d . . .
C5 C 0.66412(13) -0.00604(9) 0.11193(12) 0.0205(3) Uani 1 1 d . . .
C6 C 0.56904(14) -0.05377(10) 0.19492(13) 0.0230(3) Uani 1 1 d . . .
C7 C 0.53202(15) -0.15521(10) 0.21034(13) 0.0238(3) Uani 1 1 d . . .
C8 C 0.78229(14) 0.16792(9) 0.09227(12) 0.0219(3) Uani 1 1 d . . .
C9 C 0.84910(15) 0.35463(9) 0.09650(13) 0.0241(3) Uani 1 1 d . . .
C10 C 0.87771(19) 0.35424(12) -0.04614(14) 0.0323(3) Uani 1 1 d . . .
C11 C 0.99440(17) 0.34704(12) 0.19981(15) 0.0308(3) Uani 1 1 d . . .
C12 C 0.75726(18) 0.45062(11) 0.12039(19) 0.0372(4) Uani 1 1 d . . .
N1 N 0.67251(12) 0.10316(8) 0.12687(10) 0.0214(3) Uani 1 1 d . . .
O1 O 0.52460(11) -0.33603(7) 0.18486(9) 0.0282(2) Uani 1 1 d . . .
O2 O 0.89323(11) 0.14033(7) 0.04881(11) 0.0327(3) Uani 1 1 d . . .
O3 O 0.74552(10) 0.26749(7) 0.11709(9) 0.0238(2) Uani 1 1 d . . .
H1 H 0.6099(19) 0.1327(12) 0.1725(16) 0.028(4) Uiso 1 1 d . . .
H2 H 0.6867(16) -0.3194(12) 0.0131(14) 0.020(3) Uiso 1 1 d . . .
H3 H 0.7960(18) -0.1865(12) -0.0691(16) 0.029(4) Uiso 1 1 d . . .
H4 H 0.7999(16) -0.0152(12) -0.0246(14) 0.023(3) Uiso 1 1 d . . .
H6 H 0.5250(16) -0.0040(12) 0.2500(15) 0.025(4) Uiso 1 1 d . . .
H7 H 0.4674(19) -0.1705(13) 0.2740(17) 0.032(4) Uiso 1 1 d . . .
H10A H 0.781(2) 0.3448(14) -0.1068(18) 0.043(5) Uiso 1 1 d . . .
H10B H 0.954(2) 0.2992(15) -0.0609(17) 0.041(5) Uiso 1 1 d . . .
H10C H 0.921(2) 0.4237(14) -0.0623(17) 0.042(5) Uiso 1 1 d . . .
H11A H 1.0498(19) 0.2831(14) 0.1916(16) 0.037(4) Uiso 1 1 d . . .
H11B H 1.061(2) 0.4052(15) 0.1849(18) 0.043(5) Uiso 1 1 d . . .
H11C H 0.973(2) 0.3528(14) 0.293(2) 0.047(5) Uiso 1 1 d . . .
H12A H 0.816(2) 0.5146(15) 0.1096(17) 0.041(5) Uiso 1 1 d . . .
H12B H 0.656(2) 0.4522(15) 0.0530(19) 0.053(5) Uiso 1 1 d . . .
H12C H 0.741(2) 0.4518(15) 0.211(2) 0.051(5) Uiso 1 1 d . . .

loop_
_atom_site_aniso_label
_atom_site_aniso_U_11
_atom_site_aniso_U_22
_atom_site_aniso_U_33
_atom_site_aniso_U_23
_atom_site_aniso_U_13
_atom_site_aniso_U_12
C1 0.0234(6) 0.0209(6) 0.0239(6) 0.0021(5) 0.0050(5) -0.0002(5)
C2 0.0275(6) 0.0196(6) 0.0251(7) -0.0019(5) 0.0069(5) 0.0022(5)
C3 0.0261(6) 0.0244(7) 0.0228(6) -0.0016(5) 0.0091(5) 0.0027(5)
C4 0.0248(6) 0.0210(6) 0.0227(6) 0.0016(5) 0.0074(5) -0.0009(5)
C5 0.0214(6) 0.0177(6) 0.0220(6) 0.0013(4) 0.0033(5) 0.0000(5)
C6 0.0256(6) 0.0207(6) 0.0244(6) -0.0006(5) 0.0088(5) 0.0018(5)
C7 0.0261(6) 0.0219(6) 0.0255(7) 0.0020(5) 0.0108(5) 0.0000(5)
C8 0.0253(6) 0.0194(6) 0.0225(6) -0.0005(5) 0.0081(5) -0.0010(5)
C9 0.0267(6) 0.0188(6) 0.0291(7) 0.0012(5) 0.0109(6) -0.0048(5)
C10 0.0382(8) 0.0322(8) 0.0276(8) 0.0037(6) 0.0093(6) -0.0106(6)
C11 0.0314(7) 0.0295(8) 0.0317(8) -0.0008(6) 0.0064(6) -0.0071(6)
C12 0.0362(8) 0.0201(7) 0.0605(11) 0.0023(6) 0.0224(8) -0.0024(6)
N1 0.0248(5) 0.0173(5) 0.0246(5) -0.0008(4) 0.0109(5) 0.0002(4)
O1 0.0354(5) 0.0189(5) 0.0334(5) 0.0019(4) 0.0145(4) -0.0017(4)
O2 0.0323(5) 0.0234(5) 0.0479(6) -0.0046(4) 0.0219(5) -0.0031(4)
O3 0.0257(5) 0.0177(5) 0.0305(5) 0.0002(3) 0.0122(4) -0.0024(3)

loop_
_geom_bond_atom_site_label_1
_geom_bond_atom_site_label_2
_geom_bond_distance
_geom_bond_site_symmetry_2
_geom_bond_publ_flag
C1 O1 1.2474(15) . ?
C1 C2 1.4461(19) . ?
C1 C7 1.4539(18) . ?
C2 C3 1.3592(19) . ?
C2 H2 0.982(15) . ?
C3 C4 1.4210(18) . ?
C3 H3 0.971(17) . ?
C4 C5 1.3691(18) . ?
C4 H4 0.978(15) . ?
C5 N1 1.4024(16) . ?
C5 C6 1.4374(17) . ?
C6 C7 1.3521(18) . ?
C6 H6 0.976(15) . ?
C7 H7 0.963(18) . ?
C8 O2 1.2059(16) . ?
C8 O3 1.3477(15) . ?
C8 N1 1.3735(16) . ?
C9 O3 1.4831(14) . ?
C9 C11 1.5100(19) . ?
C9 C12 1.5165(19) . ?
C9 C10 1.5220(19) . ?
C10 H10A 0.968(19) . ?
C10 H10B 1.008(19) . ?
C10 H10C 0.991(18) . ?
C11 H11A 0.965(18) . ?
C11 H11B 0.980(19) . ?
C11 H11C 1.01(2) . ?
C12 H12A 0.989(19) . ?
C12 H12B 1.03(2) . ?
C12 H12C 0.96(2) . ?
N1 H1 0.874(18) . ?

loop_
_cod_related_entry_id
_cod_related_entry_database
_cod_related_entry_code
1 ChemSpider 9428041
